data_8104152
loop_
_publ_author_name
'Evers, C.B.H.'
'Jeitschko, W.'

_publ_section_title
;
 Crystal structure of tetrazirconium tetrairon heptasilicide Zr4 Fe4 Si7
;
_journal_name_full 'Zeitschrift fuer Kristallographie (149,1979-)'
_journal_page_first 119
_journal_page_last 119
_journal_volume 211
_journal_year 1996
_chemical_formula_sum 'Fe4 Si7 Zr4'
_chemical_name_systematic 'Zr4 Fe4 Si7'
_space_group_IT_number 139
_symmetry_space_group_name_Hall '-I 4 2'
_symmetry_space_group_name_H-M 'I 4/m m m'
_cell_angle_alpha 90
_cell_angle_beta 90
_cell_angle_gamma 90
_cell_formula_units_Z 4
_cell_length_a 13.056
_cell_length_b 13.056
_cell_length_c 5.09
_cell_volume 867.637
_citation_journal_id_ASTM ZEKRDZ
_cod_data_source_file Evers_ZEKRDZ_1996_1884.cif
_cod_data_source_block Fe4Si7Zr4
_cod_database_code 8104152

loop_
_symmetry_equiv_pos_as_xyz
x,y,z
-y,x,z
-x,-y,z
y,-x,z
x,-y,-z
y,x,-z
-x,y,-z
-y,-x,-z
-x,-y,-z
y,-x,-z
x,y,-z
-y,x,-z
-x,y,z
-y,-x,z
x,-y,z
y,x,z
x+1/2,y+1/2,z+1/2
-y+1/2,x+1/2,z+1/2
-x+1/2,-y+1/2,z+1/2
y+1/2,-x+1/2,z+1/2
x+1/2,-y+1/2,-z+1/2
y+1/2,x+1/2,-z+1/2
-x+1/2,y+1/2,-z+1/2
-y+1/2,-x+1/2,-z+1/2
-x+1/2,-y+1/2,-z+1/2
y+1/2,-x+1/2,-z+1/2
x+1/2,y+1/2,-z+1/2
-y+1/2,x+1/2,-z+1/2
-x+1/2,y+1/2,z+1/2
-y+1/2,-x+1/2,z+1/2
x+1/2,-y+1/2,z+1/2
y+1/2,x+1/2,z+1/2

loop_
_atom_site_label
_atom_site_type_symbol
_atom_site_fract_x
_atom_site_fract_y
_atom_site_fract_z
_atom_site_occupancy
_atom_site_U_iso_or_equiv
Si2 Si-4 0.2978 0 0 1 0.0
Fe1 Fe+3 0.14823 0.64823 0.25 1 0.0
Zr1 Zr+4 0.1381 0.1381 0 1 0.0
Si4 Si-4 0 0 0.251 1 0.0
Zr2 Zr+4 0.3032 0.5 0 1 0.0
Si3 Si-4 0.9099 0.5 0 1 0.0
Si1 Si-4 0.2905 0.2905 0 1 0.0
